data_4515843
loop_
_publ_author_name
'Kim, Youyoung'
'Park, Yoonsu'
'Chang, Sukbok'

_publ_section_title
;
 Delineating Physical Organic Parameters in Site-Selective C-H
 Functionalization of Indoles.
;
_journal_issue 6
_journal_name_full 'ACS central science'
_journal_page_first 768
_journal_page_last 775
_journal_paper_doi 10.1021/acscentsci.8b00264
_journal_volume 4
_journal_year 2018
_chemical_formula_moiety 'C22 H23 F3 Ir N O3'
_chemical_formula_sum 'C22 H23 F3 Ir N O3'
_chemical_formula_weight 598.61
_space_group_IT_number 2
_space_group_name_Hall '-P 1'
_space_group_name_H-M_alt 'P -1'
_symmetry_cell_setting triclinic
_symmetry_space_group_name_Hall '-P 1'
_symmetry_space_group_name_H-M 'P -1'
_atom_sites_solution_hydrogens geom
_atom_sites_solution_primary direct
_atom_sites_solution_secondary difmap
_audit_creation_method SHELXTL
_cell_angle_alpha 101.755(2)
_cell_angle_beta 103.438(2)
_cell_angle_gamma 106.361(2)
_cell_formula_units_Z 2
_cell_length_a 9.2770(3)
_cell_length_b 9.4109(4)
_cell_length_c 15.3550(7)
_cell_measurement_reflns_used 9950
_cell_measurement_temperature 223(2)
_cell_measurement_theta_max 27.54
_cell_measurement_theta_min 2.38
_cell_volume 1197.89(9)
_computing_cell_refinement 'Bruker SAINT'
_computing_data_collection 'Bruker APEX2'
_computing_data_reduction 'Bruker SAINT'
_computing_molecular_graphics 'Bruker SHELXTL'
_computing_publication_material 'Bruker SHELXTL'
_computing_structure_refinement 'Bruker SHELXTL'
_computing_structure_solution 'Bruker SHELXTL'
_diffrn_ambient_temperature 223(2)
_diffrn_measured_fraction_theta_full 0.996
_diffrn_measured_fraction_theta_max 0.996
_diffrn_measurement_device_type 'PHOTON 100 CMOS'
_diffrn_measurement_method '\f and \w scans'
_diffrn_radiation_monochromator graphite
_diffrn_radiation_source 'fine-focus sealed tube'
_diffrn_radiation_type MoK\a
_diffrn_radiation_wavelength 0.71073
_diffrn_reflns_av_R_equivalents 0.0736
_diffrn_reflns_av_sigmaI/netI 0.0467
_diffrn_reflns_limit_h_max 12
_diffrn_reflns_limit_h_min -12
_diffrn_reflns_limit_k_max 12
_diffrn_reflns_limit_k_min -12
_diffrn_reflns_limit_l_max 20
_diffrn_reflns_limit_l_min -20
_diffrn_reflns_number 35085
_diffrn_reflns_theta_full 28.38
_diffrn_reflns_theta_max 28.38
_diffrn_reflns_theta_min 2.36
_exptl_absorpt_coefficient_mu 5.616
_exptl_absorpt_correction_T_max 0.5522
_exptl_absorpt_correction_T_min 0.3851
_exptl_absorpt_correction_type multi-scan
_exptl_absorpt_process_details 'Bruker SADABS'
_exptl_crystal_colour yellow
_exptl_crystal_density_diffrn 1.660
_exptl_crystal_density_method 'not measured'
_exptl_crystal_description Block
_exptl_crystal_F_000 580
_exptl_crystal_size_max 0.21
_exptl_crystal_size_mid 0.18
_exptl_crystal_size_min 0.12
_refine_diff_density_max 1.221
_refine_diff_density_min -0.795
_refine_diff_density_rms 0.110
_refine_ls_extinction_method none
_refine_ls_goodness_of_fit_ref 1.013
_refine_ls_hydrogen_treatment constr
_refine_ls_matrix_type full
_refine_ls_number_parameters 277
_refine_ls_number_reflns 5981
_refine_ls_number_restraints 0
_refine_ls_restrained_S_all 1.013
_refine_ls_R_factor_all 0.0352
_refine_ls_R_factor_gt 0.0264
_refine_ls_shift/su_max 0.002
_refine_ls_shift/su_mean 0.000
_refine_ls_structure_factor_coef Fsqd
_refine_ls_weighting_details 'calc w=1/[\s^2^(Fo^2^)+(0.0190P)^2^+0.0000P] where P=(Fo^2^+2Fc^2^)/3'
_refine_ls_weighting_scheme calc
_refine_ls_wR_factor_gt 0.0533
_refine_ls_wR_factor_ref 0.0554
_reflns_number_gt 5199
_reflns_number_total 5981
_reflns_threshold_expression >2sigma(I)
_cod_data_source_file oc8b00264_si_002.cif
_cod_data_source_block No1sqd
_cod_depositor_comments
;
The following automatic conversions were performed:

data item '_exptl_absorpt_correction_type' value 'Multi-scan' was
changed to 'multi-scan' in accordance with the
/home/data/users/saulius/crontab/automatic-downloads/current/ACS/lib/dictionaries/cif_core.dic
dictionary named 'cif_core.dic' version 2.4.2 last updated on
2011-04-26.

data item '_symmetry_cell_setting' value 'Triclinic' was changed to
'triclinic' in accordance with the
/home/data/users/saulius/crontab/automatic-downloads/current/ACS/lib/dictionaries/cif_core.dic
dictionary named 'cif_core.dic' version 2.4.2 last updated on
2011-04-26.

Automatic conversion script
Id: cif_fix_values 6909 2019-04-08 15:41:33Z antanas 
;
_cod_original_cell_volume 1197.89(8)
_cod_original_sg_symbol_H-M P-1
_cod_database_code 4515843

loop_
_symmetry_equiv_pos_as_xyz
'x, y, z'
'-x, -y, -z'

loop_
_atom_site_label
_atom_site_type_symbol
_atom_site_fract_x
_atom_site_fract_y
_atom_site_fract_z
_atom_site_U_iso_or_equiv
_atom_site_adp_type
_atom_site_occupancy
_atom_site_symmetry_multiplicity
_atom_site_calc_flag
_atom_site_refinement_flags
Ir1 Ir 0.960685(13) 0.714712(13) 0.322871(8) 0.02774(5) Uani 1 1 d .
C1 C 0.8681(3) 0.6459(4) 0.1823(2) 0.0293(7) Uani 1 1 d .
C2 C 0.8770(4) 0.5566(4) 0.1046(2) 0.0363(8) Uani 1 1 d .
H2 H 0.9428 0.4967 0.1043 0.044 Uiso 1 1 calc R
C3 C 0.7718(4) 0.5654(4) 0.0219(2) 0.0375(8) Uani 1 1 d .
C4 C 0.7334(4) 0.4943(5) -0.0734(2) 0.0494(10) Uani 1 1 d .
H4 H 0.7819 0.4252 -0.0951 0.059 Uiso 1 1 calc R
C5 C 0.6225(5) 0.5277(5) -0.1354(3) 0.0573(12) Uani 1 1 d .
H5 H 0.5965 0.4810 -0.1999 0.069 Uiso 1 1 calc R
C6 C 0.5489(5) 0.6278(5) -0.1049(3) 0.0559(11) Uani 1 1 d .
H6 H 0.4739 0.6478 -0.1490 0.067 Uiso 1 1 calc R
C7 C 0.5835(4) 0.6993(5) -0.0109(3) 0.0466(9) Uani 1 1 d .
H7 H 0.5329 0.7669 0.0100 0.056 Uiso 1 1 calc R
C8 C 0.6963(4) 0.6672(4) 0.0518(2) 0.0337(7) Uani 1 1 d .
N1 N 0.7565(3) 0.7190(3) 0.15059(17) 0.0288(6) Uani 1 1 d .
C9 C 0.7254(3) 0.8134(4) 0.2159(2) 0.0311(7) Uani 1 1 d .
C10 C 0.6132(4) 0.8955(5) 0.1929(3) 0.0456(9) Uani 1 1 d .
H10A H 0.6090 0.9581 0.2502 0.068 Uiso 1 1 calc R
H10B H 0.5090 0.8205 0.1580 0.068 Uiso 1 1 calc R
H10C H 0.6482 0.9615 0.1555 0.068 Uiso 1 1 calc R
O1 O 0.7950(2) 0.8324(2) 0.30021(15) 0.0305(5) Uani 1 1 d .
C11 C 1.1061(4) 0.5958(4) 0.3800(3) 0.0391(8) Uani 1 1 d .
C12 C 1.1230(4) 0.7237(4) 0.4573(2) 0.0352(7) Uani 1 1 d .
C13 C 0.9738(4) 0.7080(4) 0.4683(2) 0.0329(7) Uani 1 1 d .
C14 C 0.8591(4) 0.5691(4) 0.3979(2) 0.0384(8) Uani 1 1 d .
C15 C 0.9417(4) 0.4962(4) 0.3473(2) 0.0406(8) Uani 1 1 d .
C16 C 1.2365(5) 0.5587(6) 0.3496(3) 0.0632(12) Uani 1 1 d .
H16A H 1.3150 0.6533 0.3512 0.095 Uiso 1 1 calc R
H16B H 1.1939 0.4895 0.2864 0.095 Uiso 1 1 calc R
H16C H 1.2853 0.5090 0.3914 0.095 Uiso 1 1 calc R
C17 C 1.2739(4) 0.8528(5) 0.5114(3) 0.0517(10) Uani 1 1 d .
H17A H 1.2526 0.9481 0.5287 0.078 Uiso 1 1 calc R
H17B H 1.3442 0.8640 0.4734 0.078 Uiso 1 1 calc R
H17C H 1.3232 0.8305 0.5675 0.078 Uiso 1 1 calc R
C18 C 0.9334(5) 0.8150(5) 0.5374(3) 0.0472(9) Uani 1 1 d .
H18A H 0.9043 0.7649 0.5832 0.071 Uiso 1 1 calc R
H18B H 0.8455 0.8405 0.5050 0.071 Uiso 1 1 calc R
H18C H 1.0242 0.9089 0.5688 0.071 Uiso 1 1 calc R
C19 C 0.6878(4) 0.5110(5) 0.3899(3) 0.0591(11) Uani 1 1 d .
H19A H 0.6291 0.4370 0.3289 0.089 Uiso 1 1 calc R
H19B H 0.6492 0.5970 0.3972 0.089 Uiso 1 1 calc R
H19C H 0.6738 0.4612 0.4382 0.089 Uiso 1 1 calc R
C20 C 0.8718(6) 0.3425(4) 0.2743(3) 0.0646(13) Uani 1 1 d .
H20A H 0.8696 0.2609 0.3043 0.097 Uiso 1 1 calc R
H20B H 0.9354 0.3384 0.2325 0.097 Uiso 1 1 calc R
H20C H 0.7650 0.3285 0.2389 0.097 Uiso 1 1 calc R
O2 O 1.0981(2) 0.9208(2) 0.30527(15) 0.0322(5) Uani 1 1 d .
C21 C 1.2247(4) 0.9393(4) 0.2856(3) 0.0389(8) Uani 1 1 d .
O3 O 1.2909(4) 0.8497(4) 0.2664(3) 0.0811(12) Uani 1 1 d .
C22 C 1.3056(4) 1.1086(4) 0.2896(3) 0.0472(9) Uani 1 1 d .
F1 F 1.3768(3) 1.1962(3) 0.3795(2) 0.0788(8) Uani 1 1 d .
F2 F 1.2071(3) 1.1746(3) 0.2545(2) 0.0710(7) Uani 1 1 d .
F3 F 1.4171(3) 1.1266(3) 0.2490(2) 0.0812(9) Uani 1 1 d .

loop_
_atom_site_aniso_label
_atom_site_aniso_U_11
_atom_site_aniso_U_22
_atom_site_aniso_U_33
_atom_site_aniso_U_23
_atom_site_aniso_U_13
_atom_site_aniso_U_12
Ir1 0.02920(7) 0.02483(7) 0.02525(7) 0.00424(5) 0.00635(5) 0.00725(5)
C1 0.0262(15) 0.0292(16) 0.0287(16) 0.0054(13) 0.0065(12) 0.0073(13)
C2 0.0353(17) 0.0388(19) 0.0326(18) 0.0032(14) 0.0115(14) 0.0136(15)
C3 0.0307(17) 0.044(2) 0.0303(17) 0.0062(15) 0.0113(14) 0.0026(15)
C4 0.043(2) 0.063(3) 0.0293(19) -0.0003(17) 0.0151(16) 0.0047(18)
C5 0.047(2) 0.078(3) 0.0251(19) 0.0063(19) 0.0085(17) -0.003(2)
C6 0.046(2) 0.075(3) 0.033(2) 0.021(2) 0.0023(17) 0.005(2)
C7 0.045(2) 0.058(2) 0.036(2) 0.0179(18) 0.0070(16) 0.0179(18)
C8 0.0313(16) 0.0365(18) 0.0255(16) 0.0067(14) 0.0077(13) 0.0024(14)
N1 0.0290(13) 0.0313(14) 0.0250(13) 0.0075(11) 0.0081(10) 0.0092(11)
C9 0.0253(15) 0.0308(16) 0.0329(17) 0.0072(13) 0.0092(13) 0.0043(13)
C10 0.045(2) 0.051(2) 0.045(2) 0.0131(18) 0.0108(17) 0.0251(18)
O1 0.0273(11) 0.0322(12) 0.0298(12) 0.0034(9) 0.0094(9) 0.0101(9)
C11 0.048(2) 0.044(2) 0.0376(19) 0.0199(16) 0.0164(16) 0.0257(17)
C12 0.0368(17) 0.0346(18) 0.0317(18) 0.0118(14) 0.0031(14) 0.0133(15)
C13 0.0386(17) 0.0297(16) 0.0283(16) 0.0092(13) 0.0064(13) 0.0111(14)
C14 0.0388(18) 0.0325(18) 0.0371(19) 0.0145(15) 0.0056(15) 0.0042(15)
C15 0.058(2) 0.0256(17) 0.0321(18) 0.0104(14) 0.0071(16) 0.0098(16)
C16 0.080(3) 0.079(3) 0.067(3) 0.035(3) 0.039(2) 0.059(3)
C17 0.037(2) 0.051(2) 0.051(2) 0.0139(19) -0.0033(17) 0.0065(18)
C18 0.063(2) 0.049(2) 0.038(2) 0.0133(17) 0.0228(18) 0.025(2)
C19 0.044(2) 0.059(3) 0.058(3) 0.026(2) 0.0091(19) -0.0059(19)
C20 0.104(4) 0.030(2) 0.041(2) 0.0024(17) 0.002(2) 0.019(2)
O2 0.0314(11) 0.0298(12) 0.0365(13) 0.0095(10) 0.0137(10) 0.0097(9)
C21 0.0341(18) 0.0361(19) 0.051(2) 0.0156(16) 0.0148(16) 0.0149(15)
O3 0.077(2) 0.0583(19) 0.158(4) 0.056(2) 0.081(2) 0.0428(18)
C22 0.041(2) 0.042(2) 0.064(3) 0.0189(19) 0.0253(19) 0.0115(17)
F1 0.0555(15) 0.0614(17) 0.086(2) 0.0010(15) 0.0127(14) -0.0077(13)
F2 0.0723(16) 0.0516(15) 0.108(2) 0.0443(15) 0.0332(15) 0.0297(13)
F3 0.0783(18) 0.0628(17) 0.133(3) 0.0437(17) 0.0763(18) 0.0234(14)

loop_
_atom_type_symbol
_atom_type_description
_atom_type_scat_dispersion_real
_atom_type_scat_dispersion_imag
_atom_type_scat_source
C C 0.0033 0.0016 'International Tables Vol C Tables 4.2.6.8 and 6.1.1.4'
H H 0.0000 0.0000 'International Tables Vol C Tables 4.2.6.8 and 6.1.1.4'
N N 0.0061 0.0033 'International Tables Vol C Tables 4.2.6.8 and 6.1.1.4'
O O 0.0106 0.0060 'International Tables Vol C Tables 4.2.6.8 and 6.1.1.4'
F F 0.0171 0.0103 'International Tables Vol C Tables 4.2.6.8 and 6.1.1.4'
Ir Ir -1.4442 7.9887 'International Tables Vol C Tables 4.2.6.8 and 6.1.1.4'

loop_
_geom_angle_atom_site_label_1
_geom_angle_atom_site_label_2
_geom_angle_atom_site_label_3
_geom_angle
C1 Ir1 O2 85.47(11)
C1 Ir1 C14 117.59(13)
O2 Ir1 C14 156.16(12)
C1 Ir1 C15 99.67(13)
O2 Ir1 C15 149.35(12)
C14 Ir1 C15 39.01(14)
C1 Ir1 C11 115.88(13)
O2 Ir1 C11 110.96(12)
C14 Ir1 C11 66.11(14)
C15 Ir1 C11 39.80(14)
C1 Ir1 O1 77.40(10)
O2 Ir1 O1 78.10(8)
C14 Ir1 O1 100.01(11)
C15 Ir1 O1 132.56(12)
C11 Ir1 O1 163.77(11)
C1 Ir1 C13 156.16(13)
O2 Ir1 C13 117.39(10)
C14 Ir1 C13 39.02(12)
C15 Ir1 C13 64.59(12)
C11 Ir1 C13 64.34(13)
O1 Ir1 C13 99.68(10)
C1 Ir1 C12 153.93(13)
O2 Ir1 C12 98.03(11)
C14 Ir1 C12 64.28(13)
C15 Ir1 C12 64.75(12)
C11 Ir1 C12 38.86(13)
O1 Ir1 C12 128.65(10)
C13 Ir1 C12 36.80(12)
C2 C1 N1 106.0(3)
C2 C1 Ir1 141.9(3)
N1 C1 Ir1 112.1(2)
C1 C2 C3 110.7(3)
C1 C2 H2 124.6
C3 C2 H2 124.6
C4 C3 C8 119.1(3)
C4 C3 C2 133.7(3)
C8 C3 C2 107.2(3)
C5 C4 C3 118.6(4)
C5 C4 H4 120.7
C3 C4 H4 120.7
C6 C5 C4 121.6(4)
C6 C5 H5 119.2
C4 C5 H5 119.2
C5 C6 C7 121.3(4)
C5 C6 H6 119.4
C7 C6 H6 119.4
C6 C7 C8 117.3(4)
C6 C7 H7 121.3
C8 C7 H7 121.3
C7 C8 C3 122.1(3)
C7 C8 N1 131.4(3)
C3 C8 N1 106.4(3)
C9 N1 C8 132.9(3)
C9 N1 C1 117.5(3)
C8 N1 C1 109.6(2)
O1 C9 N1 118.0(3)
O1 C9 C10 119.1(3)
N1 C9 C10 123.0(3)
C9 C10 H10A 109.5
C9 C10 H10B 109.5
H10A C10 H10B 109.5
C9 C10 H10C 109.5
H10A C10 H10C 109.5
H10B C10 H10C 109.5
C9 O1 Ir1 114.98(19)
C15 C11 C12 107.0(3)
C15 C11 C16 125.6(4)
C12 C11 C16 126.7(4)
C15 C11 Ir1 70.07(18)
C12 C11 Ir1 74.00(19)
C16 C11 Ir1 128.4(3)
C13 C12 C11 108.7(3)
C13 C12 C17 126.7(3)
C11 C12 C17 124.6(3)
C13 C12 Ir1 71.56(18)
C11 C12 Ir1 67.14(18)
C17 C12 Ir1 124.8(2)
C12 C13 C14 108.1(3)
C12 C13 C18 127.5(3)
C14 C13 C18 124.3(3)
C12 C13 Ir1 71.64(19)
C14 C13 Ir1 66.81(18)
C18 C13 Ir1 125.6(2)
C15 C14 C13 108.1(3)
C15 C14 C19 127.9(3)
C13 C14 C19 123.7(4)
C15 C14 Ir1 70.8(2)
C13 C14 Ir1 74.17(19)
C19 C14 Ir1 125.5(3)
C14 C15 C11 107.8(3)
C14 C15 C20 126.0(4)
C11 C15 C20 126.1(4)
C14 C15 Ir1 70.22(19)
C11 C15 Ir1 70.13(18)
C20 C15 Ir1 126.0(3)
C11 C16 H16A 109.5
C11 C16 H16B 109.5
H16A C16 H16B 109.5
C11 C16 H16C 109.5
H16A C16 H16C 109.5
H16B C16 H16C 109.5
C12 C17 H17A 109.5
C12 C17 H17B 109.5
H17A C17 H17B 109.5
C12 C17 H17C 109.5
H17A C17 H17C 109.5
H17B C17 H17C 109.5
C13 C18 H18A 109.5
C13 C18 H18B 109.5
H18A C18 H18B 109.5
C13 C18 H18C 109.5
H18A C18 H18C 109.5
H18B C18 H18C 109.5
C14 C19 H19A 109.5
C14 C19 H19B 109.5
H19A C19 H19B 109.5
C14 C19 H19C 109.5
H19A C19 H19C 109.5
H19B C19 H19C 109.5
C15 C20 H20A 109.5
C15 C20 H20B 109.5
H20A C20 H20B 109.5
C15 C20 H20C 109.5
H20A C20 H20C 109.5
H20B C20 H20C 109.5
C21 O2 Ir1 124.7(2)
O3 C21 O2 131.2(4)
O3 C21 C22 117.3(3)
O2 C21 C22 111.5(3)
F3 C22 F2 108.4(3)
F3 C22 F1 106.0(3)
F2 C22 F1 104.5(3)
F3 C22 C21 113.3(3)
F2 C22 C21 113.9(3)
F1 C22 C21 110.1(3)

loop_
_geom_bond_atom_site_label_1
_geom_bond_atom_site_label_2
_geom_bond_distance
Ir1 C1 2.017(3)
Ir1 O2 2.108(2)
Ir1 C14 2.124(3)
Ir1 C15 2.131(3)
Ir1 C11 2.132(3)
Ir1 O1 2.140(2)
Ir1 C13 2.223(3)
Ir1 C12 2.224(3)
C1 C2 1.347(4)
C1 N1 1.444(4)
C2 C3 1.443(5)
C2 H2 0.9400
C3 C4 1.394(5)
C3 C8 1.403(5)
C4 C5 1.383(6)
C4 H4 0.9400
C5 C6 1.380(6)
C5 H5 0.9400
C6 C7 1.382(5)
C6 H6 0.9400
C7 C8 1.393(5)
C7 H7 0.9400
C8 N1 1.415(4)
N1 C9 1.341(4)
C9 O1 1.255(4)
C9 C10 1.482(4)
C10 H10A 0.9700
C10 H10B 0.9700
C10 H10C 0.9700
C11 C15 1.451(5)
C11 C12 1.451(5)
C11 C16 1.496(5)
C12 C13 1.404(5)
C12 C17 1.489(5)
C13 C14 1.455(4)
C13 C18 1.497(5)
C14 C15 1.421(5)
C14 C19 1.494(5)
C15 C20 1.497(5)
C16 H16A 0.9700
C16 H16B 0.9700
C16 H16C 0.9700
C17 H17A 0.9700
C17 H17B 0.9700
C17 H17C 0.9700
C18 H18A 0.9700
C18 H18B 0.9700
C18 H18C 0.9700
C19 H19A 0.9700
C19 H19B 0.9700
C19 H19C 0.9700
C20 H20A 0.9700
C20 H20B 0.9700
C20 H20C 0.9700
O2 C21 1.254(4)
C21 O3 1.204(4)
C21 C22 1.539(5)
C22 F3 1.315(4)
C22 F2 1.318(4)
C22 F1 1.352(5)

loop_
_geom_torsion_atom_site_label_1
_geom_torsion_atom_site_label_2
_geom_torsion_atom_site_label_3
_geom_torsion_atom_site_label_4
_geom_torsion
O2 Ir1 C1 C2 101.1(4)
C14 Ir1 C1 C2 -85.2(4)
C15 Ir1 C1 C2 -48.4(4)
C11 Ir1 C1 C2 -10.0(5)
O1 Ir1 C1 C2 179.9(4)
C13 Ir1 C1 C2 -94.6(5)
C12 Ir1 C1 C2 2.1(6)
O2 Ir1 C1 N1 -75.9(2)
C14 Ir1 C1 N1 97.7(2)
C15 Ir1 C1 N1 134.6(2)
C11 Ir1 C1 N1 173.0(2)
O1 Ir1 C1 N1 2.9(2)
C13 Ir1 C1 N1 88.3(3)
C12 Ir1 C1 N1 -174.9(2)
N1 C1 C2 C3 -1.3(4)
Ir1 C1 C2 C3 -178.4(3)
C1 C2 C3 C4 -177.9(4)
C1 C2 C3 C8 0.6(4)
C8 C3 C4 C5 0.4(5)
C2 C3 C4 C5 178.8(4)
C3 C4 C5 C6 -0.6(6)
C4 C5 C6 C7 0.1(6)
C5 C6 C7 C8 0.5(6)
C6 C7 C8 C3 -0.7(5)
C6 C7 C8 N1 -179.3(3)
C4 C3 C8 C7 0.2(5)
C2 C3 C8 C7 -178.5(3)
C4 C3 C8 N1 179.2(3)
C2 C3 C8 N1 0.4(4)
C7 C8 N1 C9 0.5(6)
C3 C8 N1 C9 -178.3(3)
C7 C8 N1 C1 177.6(4)
C3 C8 N1 C1 -1.2(4)
C2 C1 N1 C9 179.1(3)
Ir1 C1 N1 C9 -2.7(3)
C2 C1 N1 C8 1.6(4)
Ir1 C1 N1 C8 179.7(2)
C8 N1 C9 O1 177.0(3)
C1 N1 C9 O1 0.1(4)
C8 N1 C9 C10 -3.0(6)
C1 N1 C9 C10 -179.9(3)
N1 C9 O1 Ir1 2.5(4)
C10 C9 O1 Ir1 -177.5(2)
C1 Ir1 O1 C9 -3.1(2)
O2 Ir1 O1 C9 84.9(2)
C14 Ir1 O1 C9 -119.4(2)
C15 Ir1 O1 C9 -94.7(2)
C11 Ir1 O1 C9 -149.4(4)
C13 Ir1 O1 C9 -159.0(2)
C12 Ir1 O1 C9 175.7(2)
C1 Ir1 C11 C15 -73.1(2)
O2 Ir1 C11 C15 -168.37(18)
C14 Ir1 C11 C15 37.3(2)
O1 Ir1 C11 C15 69.9(5)
C13 Ir1 C11 C15 80.4(2)
C12 Ir1 C11 C15 115.3(3)
C1 Ir1 C11 C12 171.56(19)
O2 Ir1 C11 C12 76.3(2)
C14 Ir1 C11 C12 -78.1(2)
C15 Ir1 C11 C12 -115.3(3)
O1 Ir1 C11 C12 -45.4(5)
C13 Ir1 C11 C12 -34.95(19)
C1 Ir1 C11 C16 47.0(4)
O2 Ir1 C11 C16 -48.2(4)
C14 Ir1 C11 C16 157.4(4)
C15 Ir1 C11 C16 120.2(5)
O1 Ir1 C11 C16 -169.9(3)
C13 Ir1 C11 C16 -159.5(4)
C12 Ir1 C11 C16 -124.5(5)
C15 C11 C12 C13 -3.0(4)
C16 C11 C12 C13 -174.0(3)
Ir1 C11 C12 C13 59.7(2)
C15 C11 C12 C17 179.8(3)
C16 C11 C12 C17 8.8(6)
Ir1 C11 C12 C17 -117.5(3)
C15 C11 C12 Ir1 -62.7(2)
C16 C11 C12 Ir1 126.4(4)
C1 Ir1 C12 C13 -137.9(3)
O2 Ir1 C12 C13 125.93(18)
C14 Ir1 C12 C13 -37.27(19)
C15 Ir1 C12 C13 -80.7(2)
C11 Ir1 C12 C13 -120.5(3)
O1 Ir1 C12 C13 44.8(2)
C1 Ir1 C12 C11 -17.5(4)
O2 Ir1 C12 C11 -113.6(2)
C14 Ir1 C12 C11 83.2(2)
C15 Ir1 C12 C11 39.8(2)
O1 Ir1 C12 C11 165.24(18)
C13 Ir1 C12 C11 120.5(3)
C1 Ir1 C12 C17 99.7(4)
O2 Ir1 C12 C17 3.6(3)
C14 Ir1 C12 C17 -159.6(3)
C15 Ir1 C12 C17 156.9(4)
C11 Ir1 C12 C17 117.2(4)
O1 Ir1 C12 C17 -77.6(3)
C13 Ir1 C12 C17 -122.4(4)
C11 C12 C13 C14 0.0(4)
C17 C12 C13 C14 177.1(3)
Ir1 C12 C13 C14 57.0(2)
C11 C12 C13 C18 -178.3(3)
C17 C12 C13 C18 -1.1(6)
Ir1 C12 C13 C18 -121.3(3)
C11 C12 C13 Ir1 -57.0(2)
C17 C12 C13 Ir1 120.1(3)
C1 Ir1 C13 C12 133.2(3)
O2 Ir1 C13 C12 -64.6(2)
C14 Ir1 C13 C12 119.9(3)
C15 Ir1 C13 C12 81.2(2)
C11 Ir1 C13 C12 36.9(2)
O1 Ir1 C13 C12 -146.08(18)
C1 Ir1 C13 C14 13.3(4)
O2 Ir1 C13 C14 175.52(17)
C15 Ir1 C13 C14 -38.7(2)
C11 Ir1 C13 C14 -83.1(2)
O1 Ir1 C13 C14 94.00(19)
C12 Ir1 C13 C14 -119.9(3)
C1 Ir1 C13 C18 -103.3(4)
O2 Ir1 C13 C18 58.9(3)
C14 Ir1 C13 C18 -116.6(4)
C15 Ir1 C13 C18 -155.3(3)
C11 Ir1 C13 C18 160.3(3)
O1 Ir1 C13 C18 -22.6(3)
C12 Ir1 C13 C18 123.5(4)
C12 C13 C14 C15 3.1(4)
C18 C13 C14 C15 -178.6(3)
Ir1 C13 C14 C15 63.1(2)
C12 C13 C14 C19 177.7(3)
C18 C13 C14 C19 -4.0(5)
Ir1 C13 C14 C19 -122.4(4)
C12 C13 C14 Ir1 -59.9(2)
C18 C13 C14 Ir1 118.4(3)
C1 Ir1 C14 C15 69.9(2)
O2 Ir1 C14 C15 -126.0(3)
C11 Ir1 C14 C15 -38.0(2)
O1 Ir1 C14 C15 150.82(19)
C13 Ir1 C14 C15 -116.1(3)
C12 Ir1 C14 C15 -80.9(2)
C1 Ir1 C14 C13 -173.98(17)
O2 Ir1 C14 C13 -9.9(4)
C15 Ir1 C14 C13 116.1(3)
C11 Ir1 C14 C13 78.1(2)
O1 Ir1 C14 C13 -93.05(18)
C12 Ir1 C14 C13 35.19(18)
C1 Ir1 C14 C19 -53.5(4)
O2 Ir1 C14 C19 110.6(4)
C15 Ir1 C14 C19 -123.4(4)
C11 Ir1 C14 C19 -161.4(4)
O1 Ir1 C14 C19 27.4(4)
C13 Ir1 C14 C19 120.5(4)
C12 Ir1 C14 C19 155.7(4)
C13 C14 C15 C11 -5.0(4)
C19 C14 C15 C11 -179.2(3)
Ir1 C14 C15 C11 60.3(2)
C13 C14 C15 C20 174.0(3)
C19 C14 C15 C20 -0.2(6)
Ir1 C14 C15 C20 -120.7(4)
C13 C14 C15 Ir1 -65.3(2)
C19 C14 C15 Ir1 120.5(4)
C12 C11 C15 C14 5.0(4)
C16 C11 C15 C14 176.0(3)
Ir1 C11 C15 C14 -60.4(2)
C12 C11 C15 C20 -174.1(3)
C16 C11 C15 C20 -3.0(6)
Ir1 C11 C15 C20 120.6(4)
C12 C11 C15 Ir1 65.3(2)
C16 C11 C15 Ir1 -123.6(4)
C1 Ir1 C15 C14 -122.4(2)
O2 Ir1 C15 C14 140.1(2)
C11 Ir1 C15 C14 118.4(3)
O1 Ir1 C15 C14 -40.7(2)
C13 Ir1 C15 C14 38.74(19)
C12 Ir1 C15 C14 79.6(2)
C1 Ir1 C15 C11 119.1(2)
O2 Ir1 C15 C11 21.7(3)
C14 Ir1 C15 C11 -118.4(3)
O1 Ir1 C15 C11 -159.13(17)
C13 Ir1 C15 C11 -79.7(2)
C12 Ir1 C15 C11 -38.8(2)
C1 Ir1 C15 C20 -1.7(4)
O2 Ir1 C15 C20 -99.2(4)
C14 Ir1 C15 C20 120.7(4)
C11 Ir1 C15 C20 -120.8(5)
O1 Ir1 C15 C20 80.1(4)
C13 Ir1 C15 C20 159.5(4)
C12 Ir1 C15 C20 -159.6(4)
C1 Ir1 O2 C21 -83.4(3)
C14 Ir1 O2 C21 110.7(4)
C15 Ir1 O2 C21 18.0(4)
C11 Ir1 O2 C21 32.6(3)
O1 Ir1 O2 C21 -161.4(3)
C13 Ir1 O2 C21 103.7(3)
C12 Ir1 O2 C21 70.6(3)
Ir1 O2 C21 O3 5.6(6)
Ir1 O2 C21 C22 -173.0(2)
O3 C21 C22 F3 16.1(6)
O2 C21 C22 F3 -165.1(3)
O3 C21 C22 F2 140.6(4)
O2 C21 C22 F2 -40.6(5)
O3 C21 C22 F1 -102.4(4)
O2 C21 C22 F1 76.5(4)
